data_2107139
loop_
_publ_author_name
'Riou, A.'
'Gerault, Y.'
'Cudennec, Y.'

_publ_section_title
;
 Etude par Diffraction X de la Structure du Chromate Dichromate de Bismuth
 et de Potassium Monohydrate
;
_journal_name_full 'Acta Crystallographica B (24,1968-38,1982)'
_journal_page_first 1693
_journal_page_last 1696
_journal_volume 38
_journal_year 1982
_chemical_formula_sum 'Bi Cr3 H2 K O12'
_chemical_name_systematic 'K Bi Cr O4 Cr2 O7 H2 O'
_space_group_IT_number 2
_symmetry_space_group_name_Hall '-P 1'
_symmetry_space_group_name_H-M 'P -1'
_cell_angle_alpha 80.5
_cell_angle_beta 88.7
_cell_angle_gamma 85.71
_cell_formula_units_Z 2
_cell_length_a 6.853
_cell_length_b 7.28
_cell_length_c 10.703
_cell_volume 525.143
_citation_journal_id_ASTM ACBCAR
_cod_data_source_file Riou_ACBCAR_1982_312.cif
_cod_data_source_block H2Bi1Cr3K1O12
_cod_original_cell_volume 525.1433
_cod_original_formula_sum 'H2 Bi1 Cr3 K1 O12'
_cod_database_code 2107139

loop_
_symmetry_equiv_pos_as_xyz
x,y,z
-x,-y,-z

loop_
_atom_site_label
_atom_site_type_symbol
_atom_site_fract_x
_atom_site_fract_y
_atom_site_fract_z
_atom_site_occupancy
_atom_site_U_iso_or_equiv
O8 O-2 0.578 0.4121 -0.3389 1 0.0
Cr1 Cr+6 -0.1602 0.2426 -0.0431 1 0.0
O12 O-2 0.1747 0.2793 0.2942 1 0.0
O6 O-2 -0.1797 0.5166 0.3502 1 0.0
O2 O-2 0.325 -0.0767 0.0001 1 0.0
O5 O-2 0.617 0.325 0.216 1 0.0
O3 O-2 0.0166 0.2123 0.0661 1 0.0
Bi1 Bi+3 0.3443 0.20475 0.07843 1 0.0
Cr2 Cr+6 -0.3605 0.5261 0.2579 1 0.0
Cr3 Cr+6 0.3999 0.8098 0.3909 1 0.0
K1 K+1 0.1402 -0.0178 0.6854 1 0.0
O7 O-2 0.3277 0.3066 -0.1342 1 0.0
O9 O-2 0.5644 0.0326 -0.2654 1 0.0
O11 O-2 0.4256 0.191 -0.4896 1 0.0
O10 O-2 0.8109 0.1565 -0.4551 1 0.0
O1 O-2 -0.0685 0.2173 -0.1781 1 0.0
O4 O-2 0.2752 0.5532 0.0516 1 0.0
